data_2227898
loop_
_publ_author_name
'Muller, Alfred'
'Meijboom, Reinout'

_publ_section_title
;
 <i>trans</i>-Dichloridobis{[4-(dimethylamino)phenyl]diphenylphosphane}palladium(II)
;
_journal_coeditor_code PK2275
_journal_issue 11
_journal_name_full 'Acta Crystallographica Section E'
_journal_page_first m1463
_journal_paper_doi 10.1107/S1600536810042595
_journal_volume 66
_journal_year 2010
_chemical_formula_iupac '[Pd Cl2 (C20 H20 N1 P1)2]'
_chemical_formula_moiety 'C40 H40 Cl2 N2 P2 Pd'
_chemical_formula_sum 'C40 H40 Cl2 N2 P2 Pd'
_chemical_formula_weight 787.98
_chemical_name_systematic
;
<i>trans</i>-Dichloridobis{[4-
(dimethylamino)phenyl]diphenylphosphane}palladium(II)
;
_space_group_IT_number 2
_symmetry_cell_setting triclinic
_symmetry_space_group_name_Hall '-P 1'
_symmetry_space_group_name_H-M 'P -1'
_audit_creation_method 'WinGX routine CIF_UPDATE'
_cell_angle_alpha 86.291(4)
_cell_angle_beta 69.135(4)
_cell_angle_gamma 65.383(4)
_cell_formula_units_Z 1
_cell_length_a 9.9006(16)
_cell_length_b 9.9815(15)
_cell_length_c 10.4021(14)
_cell_measurement_reflns_used 3426
_cell_measurement_temperature 100(2)
_cell_measurement_theta_max 28.08
_cell_measurement_theta_min 2.26
_cell_volume 869.0(2)
_computing_cell_refinement 'SAINT-Plus (Bruker, 2004)'
_computing_data_collection 'APEX2 (Bruker, 2005)'
_computing_data_reduction 'SAINT-Plus and XPREP (Bruker, 2004)'
_computing_molecular_graphics 'DIAMOND (Brandenburg & Putz, 2005)'
_computing_publication_material 'WinGX (Farrugia, 1999)'
_computing_structure_refinement 'SHELXL97 (Sheldrick, 2008)'
_computing_structure_solution 'SIR97 (Altomare <i>et al.</i>, 1999)'
_diffrn_ambient_temperature 100(2)
_diffrn_detector_area_resol_mean 8.4
_diffrn_measured_fraction_theta_full 0.99
_diffrn_measured_fraction_theta_max 0.99
_diffrn_measurement_device_type
;
Bruker X8 APEXII 4K Kappa CCD
;
_diffrn_measurement_method '\f and \w'
_diffrn_radiation_monochromator graphite
_diffrn_radiation_type MoK\a
_diffrn_radiation_wavelength 0.71073
_diffrn_reflns_av_R_equivalents 0.0351
_diffrn_reflns_limit_h_max 12
_diffrn_reflns_limit_h_min -13
_diffrn_reflns_limit_k_max 12
_diffrn_reflns_limit_k_min -13
_diffrn_reflns_limit_l_max 13
_diffrn_reflns_limit_l_min -13
_diffrn_reflns_number 10917
_diffrn_reflns_theta_full 28.28
_diffrn_reflns_theta_max 28.28
_diffrn_reflns_theta_min 2.26
_diffrn_standards_number 0
_exptl_absorpt_coefficient_mu 0.812
_exptl_absorpt_correction_T_max 0.966
_exptl_absorpt_correction_T_min 0.870
_exptl_absorpt_correction_type multi-scan
_exptl_absorpt_process_details
;
(SADABS; Bruker; 2004)
;
_exptl_crystal_colour yellow
_exptl_crystal_density_diffrn 1.506
_exptl_crystal_density_method 'not measured'
_exptl_crystal_description plate
_exptl_crystal_F_000 404
_exptl_crystal_size_max 0.18
_exptl_crystal_size_mid 0.1
_exptl_crystal_size_min 0.04
_refine_diff_density_max 2.035
_refine_diff_density_min -0.722
_refine_ls_extinction_method none
_refine_ls_goodness_of_fit_ref 1.053
_refine_ls_hydrogen_treatment constr
_refine_ls_matrix_type full
_refine_ls_number_parameters 216
_refine_ls_number_reflns 4268
_refine_ls_number_restraints 0
_refine_ls_restrained_S_all 1.053
_refine_ls_R_factor_gt 0.0383
_refine_ls_shift/su_max 0.001
_refine_ls_shift/su_mean 0
_refine_ls_structure_factor_coef Fsqd
_refine_ls_weighting_details 'calc w=1/[\s^2^(Fo^2^)+(0.0458P)^2^+0.5716P] where P=(Fo^2^+2Fc^2^)/3'
_refine_ls_weighting_scheme calc
_refine_ls_wR_factor_ref 0.0955
_reflns_number_gt 3545
_reflns_number_total 4268
_reflns_threshold_expression I>2\s(I)
_cod_data_source_file pk2275.cif
_cod_data_source_block I
_cod_database_code 2227898
_cod_database_fobs_code 2227898

loop_
_symmetry_equiv_pos_as_xyz
'x, y, z'
'-x, -y, -z'

loop_
_atom_site_type_symbol
_atom_site_label
_atom_site_fract_x
_atom_site_fract_y
_atom_site_fract_z
_atom_site_U_iso_or_equiv
_atom_site_adp_type
_atom_site_calc_flag
_atom_site_refinement_flags
_atom_site_occupancy
_atom_site_disorder_assembly
_atom_site_disorder_group
Pd Pd 0.5 0.5 0.5 0.01593(10) Uani d S 1 . .
Cl Cl 0.62710(9) 0.24815(7) 0.44885(7) 0.02265(16) Uani d . 1 . .
P P 0.29234(9) 0.49076(7) 0.69623(6) 0.01476(15) Uani d . 1 . .
C C11 0.2478(3) 0.6133(3) 0.8410(2) 0.0151(5) Uani d . 1 . .
C C12 0.0928(3) 0.7106(3) 0.9190(3) 0.0172(5) Uani d . 1 . .
H H12 0.0075 0.7163 0.8936 0.021 Uiso calc R 1 . .
C C13 0.0600(3) 0.7997(3) 1.0331(3) 0.0172(5) Uani d . 1 . .
H H13 -0.047 0.8665 1.0836 0.021 Uiso calc R 1 . .
C C14 0.1827(3) 0.7926(3) 1.0749(3) 0.0178(6) Uani d . 1 . .
C C15 0.3404(3) 0.6938(3) 0.9942(3) 0.0180(6) Uani d . 1 . .
H H15 0.4266 0.6857 1.0195 0.022 Uiso calc R 1 . .
C C16 0.3700(3) 0.6091(3) 0.8791(3) 0.0186(6) Uani d . 1 . .
H H16 0.4771 0.5463 0.8245 0.022 Uiso calc R 1 . .
N N 0.1501(3) 0.8796(3) 1.1885(3) 0.0266(6) Uani d . 1 . .
C C1 -0.0146(4) 0.9674(3) 1.2752(3) 0.0255(6) Uani d . 1 . .
H H1A -0.0691 1.0378 1.2204 0.038 Uiso calc R 1 . .
H H1B -0.0181 1.0218 1.3523 0.038 Uiso calc R 1 . .
H H1C -0.0679 0.902 1.3113 0.038 Uiso calc R 1 . .
C C2 0.2712(4) 0.8525(4) 1.2451(3) 0.0322(7) Uani d . 1 . .
H H2A 0.3102 0.75 1.2684 0.048 Uiso calc R 1 . .
H H2B 0.226 0.9202 1.3287 0.048 Uiso calc R 1 . .
H H2C 0.3597 0.8689 1.1768 0.048 Uiso calc R 1 . .
C C21 0.3219(3) 0.3123(3) 0.7667(3) 0.0170(5) Uani d . 1 . .
C C22 0.3088(3) 0.2961(3) 0.9042(3) 0.0198(6) Uani d . 1 . .
H H22 0.2843 0.3788 0.9627 0.024 Uiso calc R 1 . .
C C23 0.3316(4) 0.1597(3) 0.9563(3) 0.0250(6) Uani d . 1 . .
H H23 0.3219 0.1496 1.0502 0.03 Uiso calc R 1 . .
C C24 0.3682(4) 0.0391(3) 0.8717(4) 0.0287(7) Uani d . 1 . .
H H24 0.3867 -0.0547 0.9067 0.034 Uiso calc R 1 . .
C C25 0.3781(4) 0.0548(3) 0.7352(3) 0.0264(7) Uani d . 1 . .
H H25 0.4008 -0.0278 0.6776 0.032 Uiso calc R 1 . .
C C26 0.3549(3) 0.1904(3) 0.6835(3) 0.0208(6) Uani d . 1 . .
H H26 0.3616 0.2005 0.5902 0.025 Uiso calc R 1 . .
C C31 0.1021(3) 0.5480(3) 0.6741(3) 0.0171(5) Uani d . 1 . .
C C32 -0.0064(4) 0.4905(3) 0.7501(3) 0.0206(6) Uani d . 1 . .
H H32 0.0225 0.4163 0.8095 0.025 Uiso calc R 1 . .
C C33 -0.1543(4) 0.5394(3) 0.7404(3) 0.0249(6) Uani d . 1 . .
H H33 -0.2256 0.4979 0.792 0.03 Uiso calc R 1 . .
C C34 -0.1998(4) 0.6491(4) 0.6554(3) 0.0275(7) Uani d . 1 . .
H H34 -0.3023 0.6842 0.6495 0.033 Uiso calc R 1 . .
C C35 -0.0932(4) 0.7064(4) 0.5797(3) 0.0290(7) Uani d . 1 . .
H H35 -0.1235 0.7817 0.5217 0.035 Uiso calc R 1 . .
C C36 0.0567(4) 0.6564(3) 0.5868(3) 0.0238(6) Uani d . 1 . .
H H36 0.1289 0.6957 0.5323 0.029 Uiso calc R 1 . .

loop_
_atom_site_aniso_label
_atom_site_aniso_U_11
_atom_site_aniso_U_22
_atom_site_aniso_U_33
_atom_site_aniso_U_12
_atom_site_aniso_U_13
_atom_site_aniso_U_23
Pd 0.02125(18) 0.01026(15) 0.01176(14) -0.00809(12) 0.00111(11) -0.00095(10)
Cl 0.0274(4) 0.0115(3) 0.0198(3) -0.0082(3) 0.0023(3) -0.0020(2)
P 0.0190(4) 0.0113(3) 0.0110(3) -0.0080(3) -0.0001(3) -0.0002(2)
C11 0.0219(15) 0.0096(12) 0.0116(11) -0.0085(11) -0.0013(10) 0.0007(9)
C12 0.0181(14) 0.0165(13) 0.0155(12) -0.0089(12) -0.0025(11) 0.0003(10)
C13 0.0159(14) 0.0130(13) 0.0156(12) -0.0049(11) 0.0011(10) -0.0024(10)
C14 0.0227(15) 0.0111(13) 0.0165(12) -0.0079(11) -0.0025(11) -0.0005(10)
C15 0.0171(14) 0.0173(14) 0.0186(12) -0.0079(12) -0.0041(11) -0.0005(10)
C16 0.0186(15) 0.0143(13) 0.0177(12) -0.0071(11) -0.0003(11) 0.0001(10)
N 0.0215(14) 0.0294(14) 0.0234(12) -0.0073(12) -0.0032(11) -0.0139(10)
C1 0.0247(17) 0.0260(16) 0.0175(13) -0.0061(13) -0.0026(12) -0.0067(11)
C2 0.0291(18) 0.039(2) 0.0296(16) -0.0137(16) -0.0112(14) -0.0086(14)
C21 0.0169(14) 0.0135(13) 0.0169(12) -0.0085(11) 0.0001(11) 0.0018(10)
C22 0.0186(15) 0.0200(14) 0.0195(13) -0.0090(12) -0.0047(11) 0.0037(11)
C23 0.0216(16) 0.0255(16) 0.0295(15) -0.0125(13) -0.0096(13) 0.0123(13)
C24 0.0210(16) 0.0168(15) 0.0468(19) -0.0091(13) -0.0113(14) 0.0144(14)
C25 0.0216(16) 0.0154(14) 0.0377(17) -0.0096(13) -0.0032(13) -0.0012(12)
C26 0.0206(15) 0.0155(14) 0.0225(13) -0.0090(12) -0.0016(12) 0.0000(11)
C31 0.0227(15) 0.0137(13) 0.0129(11) -0.0073(11) -0.0042(11) -0.0019(10)
C32 0.0259(16) 0.0189(14) 0.0155(12) -0.0099(13) -0.0052(11) 0.0024(10)
C33 0.0282(17) 0.0269(16) 0.0216(14) -0.0152(14) -0.0069(13) 0.0010(12)
C34 0.0292(18) 0.0280(17) 0.0269(15) -0.0102(14) -0.0139(13) -0.0001(13)
C35 0.0373(19) 0.0247(16) 0.0285(15) -0.0116(15) -0.0184(15) 0.0074(13)
C36 0.0331(18) 0.0219(15) 0.0183(13) -0.0150(14) -0.0077(12) 0.0040(11)

loop_
_atom_type_symbol
_atom_type_description
_atom_type_scat_dispersion_real
_atom_type_scat_dispersion_imag
_atom_type_scat_source
C C 0.0033 0.0016 'International Tables Vol C Tables 4.2.6.8 and 6.1.1.4'
H H 0 0 'International Tables Vol C Tables 4.2.6.8 and 6.1.1.4'
N N 0.0061 0.0033 'International Tables Vol C Tables 4.2.6.8 and 6.1.1.4'
P P 0.1023 0.0942 'International Tables Vol C Tables 4.2.6.8 and 6.1.1.4'
Cl Cl 0.1484 0.1585 'International Tables Vol C Tables 4.2.6.8 and 6.1.1.4'
Pd Pd -0.9988 1.0072 'International Tables Vol C Tables 4.2.6.8 and 6.1.1.4'

loop_
_geom_angle_atom_site_label_1
_geom_angle_atom_site_label_2
_geom_angle_atom_site_label_3
_geom_angle_site_symmetry_1
_geom_angle_site_symmetry_3
_geom_angle
_geom_angle_publ_flag
Cl Pd Cl 2_666 . 180.0000(10) ?
Cl Pd P 2_666 2_666 93.84(2) ?
Cl Pd P . 2_666 86.16(2) ?
Cl Pd P 2_666 . 86.16(2) ?
Cl Pd P . . 93.84(2) ?
P Pd P 2_666 . 180.0000(10) ?
C11 P C31 . . 104.37(12) ?
C11 P C21 . . 104.02(12) ?
C31 P C21 . . 102.69(13) ?
C11 P Pd . . 111.57(9) ?
C31 P Pd . . 114.91(8) ?
C21 P Pd . . 117.81(9) ?
C16 C11 C12 . . 118.0(2) ?
C16 C11 P . . 119.9(2) ?
C12 C11 P . . 122.1(2) ?
C13 C12 C11 . . 121.4(3) ?
C13 C12 H12 . . 119.3 ?
C11 C12 H12 . . 119.3 ?
C12 C13 C14 . . 120.9(3) ?
C12 C13 H13 . . 119.6 ?
C14 C13 H13 . . 119.6 ?
N C14 C13 . . 120.9(3) ?
N C14 C15 . . 121.8(3) ?
C13 C14 C15 . . 117.3(2) ?
C16 C15 C14 . . 120.5(3) ?
C16 C15 H15 . . 119.7 ?
C14 C15 H15 . . 119.7 ?
C15 C16 C11 . . 121.8(3) ?
C15 C16 H16 . . 119.1 ?
C11 C16 H16 . . 119.1 ?
C14 N C2 . . 120.2(3) ?
C14 N C1 . . 119.3(3) ?
C2 N C1 . . 118.0(2) ?
N C1 H1A . . 109.5 ?
N C1 H1B . . 109.5 ?
H1A C1 H1B . . 109.5 ?
N C1 H1C . . 109.5 ?
H1A C1 H1C . . 109.5 ?
H1B C1 H1C . . 109.5 ?
N C2 H2A . . 109.5 ?
N C2 H2B . . 109.5 ?
H2A C2 H2B . . 109.5 ?
N C2 H2C . . 109.5 ?
H2A C2 H2C . . 109.5 ?
H2B C2 H2C . . 109.5 ?
C26 C21 C22 . . 118.8(2) ?
C26 C21 P . . 120.1(2) ?
C22 C21 P . . 121.1(2) ?
C23 C22 C21 . . 120.4(3) ?
C23 C22 H22 . . 119.8 ?
C21 C22 H22 . . 119.8 ?
C24 C23 C22 . . 120.1(3) ?
C24 C23 H23 . . 120 ?
C22 C23 H23 . . 120 ?
C23 C24 C25 . . 120.0(3) ?
C23 C24 H24 . . 120 ?
C25 C24 H24 . . 120 ?
C26 C25 C24 . . 120.0(3) ?
C26 C25 H25 . . 120 ?
C24 C25 H25 . . 120 ?
C25 C26 C21 . . 120.7(3) ?
C25 C26 H26 . . 119.7 ?
C21 C26 H26 . . 119.7 ?
C36 C31 C32 . . 118.2(3) ?
C36 C31 P . . 121.0(2) ?
C32 C31 P . . 120.7(2) ?
C33 C32 C31 . . 121.2(3) ?
C33 C32 H32 . . 119.4 ?
C31 C32 H32 . . 119.4 ?
C32 C33 C34 . . 120.3(3) ?
C32 C33 H33 . . 119.8 ?
C34 C33 H33 . . 119.8 ?
C35 C34 C33 . . 118.8(3) ?
C35 C34 H34 . . 120.6 ?
C33 C34 H34 . . 120.6 ?
C36 C35 C34 . . 121.4(3) ?
C36 C35 H35 . . 119.3 ?
C34 C35 H35 . . 119.3 ?
C35 C36 C31 . . 120.0(3) ?
C35 C36 H36 . . 120 ?
C31 C36 H36 . . 120 ?

loop_
_geom_bond_atom_site_label_1
_geom_bond_atom_site_label_2
_geom_bond_site_symmetry_2
_geom_bond_distance
_geom_bond_publ_flag
Pd Cl 2_666 2.2906(7) ?
Pd Cl . 2.2906(7) ?
Pd P 2_666 2.3550(7) ?
Pd P . 2.3550(7) ?
P C11 . 1.809(3) ?
P C31 . 1.823(3) ?
P C21 . 1.829(3) ?
C11 C16 . 1.385(4) ?
C11 C12 . 1.389(4) ?
C12 C13 . 1.388(4) ?
C12 H12 . 0.95 ?
C13 C14 . 1.404(4) ?
C13 H13 . 0.95 ?
C14 N . 1.372(3) ?
C14 C15 . 1.416(4) ?
C15 C16 . 1.382(4) ?
C15 H15 . 0.95 ?
C16 H16 . 0.95 ?
N C2 . 1.438(4) ?
N C1 . 1.451(4) ?
C1 H1A . 0.98 ?
C1 H1B . 0.98 ?
C1 H1C . 0.98 ?
C2 H2A . 0.98 ?
C2 H2B . 0.98 ?
C2 H2C . 0.98 ?
C21 C26 . 1.393(4) ?
C21 C22 . 1.395(4) ?
C22 C23 . 1.391(4) ?
C22 H22 . 0.95 ?
C23 C24 . 1.379(5) ?
C23 H23 . 0.95 ?
C24 C25 . 1.391(5) ?
C24 H24 . 0.95 ?
C25 C26 . 1.382(4) ?
C25 H25 . 0.95 ?
C26 H26 . 0.95 ?
C31 C36 . 1.398(4) ?
C31 C32 . 1.400(4) ?
C32 C33 . 1.377(4) ?
C32 H32 . 0.95 ?
C33 C34 . 1.390(4) ?
C33 H33 . 0.95 ?
C34 C35 . 1.384(5) ?
C34 H34 . 0.95 ?
C35 C36 . 1.383(4) ?
C35 H35 . 0.95 ?
C36 H36 . 0.95 ?

loop_
_geom_hbond_atom_site_label_D
_geom_hbond_atom_site_label_H
_geom_hbond_atom_site_label_A
_geom_hbond_site_symmetry_A
_geom_hbond_distance_DH
_geom_hbond_distance_HA
_geom_hbond_distance_DA
_geom_hbond_angle_DHA
C25 H25 Cl 2_656 0.95 2.79 3.710(3) 163.2
C26 H26 Cl . 0.95 2.74 3.159(3) 107.7
C36 H36 Cl 2_666 0.95 2.77 3.529(3) 137.6

loop_
_geom_torsion_atom_site_label_1
_geom_torsion_atom_site_label_2
_geom_torsion_atom_site_label_3
_geom_torsion_atom_site_label_4
_geom_torsion_site_symmetry_1
_geom_torsion_site_symmetry_2
_geom_torsion_site_symmetry_3
_geom_torsion_site_symmetry_4
_geom_torsion
_geom_torsion_publ_flag
Cl Pd P C11 2_666 . . . -44.26(10) ?
Cl Pd P C11 . . . . 135.74(10) ?
Cl Pd P C31 2_666 . . . 74.28(10) ?
Cl Pd P C31 . . . . -105.72(10) ?
Cl Pd P C21 2_666 . . . -164.46(11) ?
Cl Pd P C21 . . . . 15.54(11) ?
C31 P C11 C16 . . . . -174.3(2) ?
C21 P C11 C16 . . . . 78.4(2) ?
Pd P C11 C16 . . . . -49.7(2) ?
C31 P C11 C12 . . . . 7.3(2) ?
C21 P C11 C12 . . . . -100.1(2) ?
Pd P C11 C12 . . . . 131.93(19) ?
C16 C11 C12 C13 . . . . -1.0(4) ?
P C11 C12 C13 . . . . 177.4(2) ?
C11 C12 C13 C14 . . . . -1.0(4) ?
C12 C13 C14 N . . . . -179.3(3) ?
C12 C13 C14 C15 . . . . 1.4(4) ?
N C14 C15 C16 . . . . -179.0(3) ?
C13 C14 C15 C16 . . . . 0.2(4) ?
C14 C15 C16 C11 . . . . -2.3(4) ?
C12 C11 C16 C15 . . . . 2.7(4) ?
P C11 C16 C15 . . . . -175.8(2) ?
C13 C14 N C2 . . . . 168.6(3) ?
C15 C14 N C2 . . . . -12.2(4) ?
C13 C14 N C1 . . . . 7.0(4) ?
C15 C14 N C1 . . . . -173.8(3) ?
C11 P C21 C26 . . . . 178.4(2) ?
C31 P C21 C26 . . . . 69.8(3) ?
Pd P C21 C26 . . . . -57.5(3) ?
C11 P C21 C22 . . . . -0.3(3) ?
C31 P C21 C22 . . . . -108.9(2) ?
Pd P C21 C22 . . . . 123.7(2) ?
C26 C21 C22 C23 . . . . 1.2(4) ?
P C21 C22 C23 . . . . 180.0(2) ?
C21 C22 C23 C24 . . . . 0.4(4) ?
C22 C23 C24 C25 . . . . -1.8(5) ?
C23 C24 C25 C26 . . . . 1.5(5) ?
C24 C25 C26 C21 . . . . 0.1(5) ?
C22 C21 C26 C25 . . . . -1.5(4) ?
P C21 C26 C25 . . . . 179.7(2) ?
C11 P C31 C36 . . . . 90.4(2) ?
C21 P C31 C36 . . . . -161.3(2) ?
Pd P C31 C36 . . . . -32.1(3) ?
C11 P C31 C32 . . . . -86.0(2) ?
C21 P C31 C32 . . . . 22.3(2) ?
Pd P C31 C32 . . . . 151.50(19) ?
C36 C31 C32 C33 . . . . -0.4(4) ?
P C31 C32 C33 . . . . 176.1(2) ?
C31 C32 C33 C34 . . . . -0.8(4) ?
C32 C33 C34 C35 . . . . 0.9(5) ?
C33 C34 C35 C36 . . . . 0.2(5) ?
C34 C35 C36 C31 . . . . -1.4(5) ?
C32 C31 C36 C35 . . . . 1.5(4) ?
P C31 C36 C35 . . . . -175.0(2) ?
